data_1553143
loop_
_publ_author_name
'Mejuto, Carmen'
'Garc\'ia-Eleno, Marco A.'
'Guisado-Barrios, Gregorio'
'Spasyuk, Denis'
'Gusev, Dmitri'
'Peris, Eduardo'

_publ_section_title
;
 Ruthenium complexes with an N-heterocyclic carbene NNC-pincer ligand:
 preparation and catalytic properties
;
_journal_issue 8
_journal_name_full 'Organic Chemistry Frontiers'
_journal_page_first 936
_journal_paper_doi 10.1039/C5QO00137D
_journal_volume 2
_journal_year 2015
_chemical_formula_moiety 'C60 H58 Cl2 N8 P2 Ru2, 4(C H0.5 Cl3), 6(C H Cl3), 2(Cl)'
_chemical_formula_sum 'C70 H66 Cl34 N8 P2 Ru2'
_chemical_formula_weight 2488.68
_space_group_crystal_system monoclinic
_space_group_IT_number 14
_space_group_name_Hall '-P 2yn'
_space_group_name_H-M_alt 'P 1 21/n 1'
_atom_sites_solution_hydrogens geom
_atom_sites_solution_primary direct
_audit_creation_date 2015-04-02
_audit_creation_method
;
Olex2 1.2
(compiled 2015.01.26 svn.r3151 for OlexSys, GUI svn.r4998)
;
_audit_update_record
;
2015-04-22 deposited with the CCDC.
2015-06-01 downloaded from the CCDC.
;
_cell_angle_alpha 90
_cell_angle_beta 103.9482(18)
_cell_angle_gamma 90
_cell_formula_units_Z 2
_cell_length_a 13.2500(2)
_cell_length_b 16.9695(3)
_cell_length_c 23.3436(4)
_cell_measurement_reflns_used 19393
_cell_measurement_temperature 293(2)
_cell_measurement_theta_max 71.2120
_cell_measurement_theta_min 3.8680
_cell_volume 5093.95(15)
_computing_cell_refinement
;
CrysAlisPro, Agilent Technologies,
Version 1.171.37.31 (release 14-01-2014 CrysAlis171 .NET)
(compiled Jan 14 2014,18:38:05)
;
_computing_data_collection
;
CrysAlisPro, Agilent Technologies,
Version 1.171.37.31 (release 14-01-2014 CrysAlis171 .NET)
(compiled Jan 14 2014,18:38:05)
;
_computing_data_reduction
;
CrysAlisPro, Agilent Technologies,
Version 1.171.37.31 (release 14-01-2014 CrysAlis171 .NET)
(compiled Jan 14 2014,18:38:05)
;
_computing_molecular_graphics 'Olex2 (Dolomanov et al., 2009)'
_computing_publication_material 'Olex2 (Dolomanov et al., 2009)'
_computing_structure_refinement 'ShelXL (Sheldrick, 2008)'
_computing_structure_solution 'ShelXS (Sheldrick, 2008)'
_diffrn_ambient_temperature 293(2)
_diffrn_detector 'CCD plate'
_diffrn_detector_area_resol_mean 10.4051
_diffrn_detector_type Atlas
_diffrn_measured_fraction_theta_full 0.965
_diffrn_measured_fraction_theta_max 1.000
_diffrn_measurement_details
;
#__ type_ start__ end____ width___ exp.time_
  1 omega  -50.00   42.00   1.0000    2.0000
omega____ theta____ kappa____ phi______ frames
    -      -37.2932   38.0000   30.0000 92

#__ type_ start__ end____ width___ exp.time_
  2 omega  -73.00   47.00   1.0000    2.0000
omega____ theta____ kappa____ phi______ frames
    -      -37.2932   77.0000   90.0000 120

#__ type_ start__ end____ width___ exp.time_
  3 omega  -73.00   47.00   1.0000    2.0000
omega____ theta____ kappa____ phi______ frames
    -      -37.2932   77.0000 -180.0000 120

#__ type_ start__ end____ width___ exp.time_
  4 omega   57.00  130.00   1.0000    2.0000
omega____ theta____ kappa____ phi______ frames
    -       37.2932  178.0000   30.0000 73

#__ type_ start__ end____ width___ exp.time_
  5 omega   76.00  178.00   1.0000   40.0000
omega____ theta____ kappa____ phi______ frames
    -      106.7524   45.0000  -30.0000 102

#__ type_ start__ end____ width___ exp.time_
  6 omega   26.00   91.00   1.0000   40.0000
omega____ theta____ kappa____ phi______ frames
    -      106.7524  -30.0000  -30.0000 65

#__ type_ start__ end____ width___ exp.time_
  7 omega   26.00   91.00   1.0000   40.0000
omega____ theta____ kappa____ phi______ frames
    -      106.7524  -30.0000   30.0000 65

#__ type_ start__ end____ width___ exp.time_
  8 omega   20.00  109.00   1.0000   40.0000
omega____ theta____ kappa____ phi______ frames
    -      106.7524  -94.0000 -150.0000 89

#__ type_ start__ end____ width___ exp.time_
  9 omega   74.00  178.00   1.0000   40.0000
omega____ theta____ kappa____ phi______ frames
    -      106.7524   61.0000    0.0000 104

#__ type_ start__ end____ width___ exp.time_
 10 omega   20.00  109.00   1.0000   40.0000
omega____ theta____ kappa____ phi______ frames
    -      106.7524  -94.0000  -90.0000 89

#__ type_ start__ end____ width___ exp.time_
 11 omega  100.00  178.00   1.0000   40.0000
omega____ theta____ kappa____ phi______ frames
    -      106.7524  111.0000  120.0000 78

#__ type_ start__ end____ width___ exp.time_
 12 omega   26.00   91.00   1.0000   40.0000
omega____ theta____ kappa____ phi______ frames
    -      106.7524  -30.0000 -150.0000 65

#__ type_ start__ end____ width___ exp.time_
 13 omega -115.00   -5.00   1.0000    2.0000
omega____ theta____ kappa____ phi______ frames
    -      -37.2932  -57.0000    0.0000 110

#__ type_ start__ end____ width___ exp.time_
 14 omega -115.00   -5.00   1.0000    2.0000
omega____ theta____ kappa____ phi______ frames
    -      -37.2932  -57.0000   90.0000 110

#__ type_ start__ end____ width___ exp.time_
 15 omega -121.00   -1.00   1.0000    2.0000
omega____ theta____ kappa____ phi______ frames
    -      -37.2932  -77.0000  -90.0000 120

#__ type_ start__ end____ width___ exp.time_
 16 omega   57.00  150.00   1.0000   40.0000
omega____ theta____ kappa____ phi______ frames
    -      106.7524  178.0000 -120.0000 93

#__ type_ start__ end____ width___ exp.time_
 17 omega   69.00  178.00   1.0000   40.0000
omega____ theta____ kappa____ phi______ frames
    -      106.7524   30.0000 -120.0000 109

#__ type_ start__ end____ width___ exp.time_
 18 omega   74.00  178.00   1.0000   40.0000
omega____ theta____ kappa____ phi______ frames
    -      106.7524   61.0000  -90.0000 104

#__ type_ start__ end____ width___ exp.time_
 19 omega   26.00  178.00   1.0000   40.0000
omega____ theta____ kappa____ phi______ frames
    -      106.7524   15.0000  150.0000 152
;
_diffrn_measurement_device 'four-circle diffractometer'
_diffrn_measurement_device_type 'SuperNova, Dual, Cu at zero, Atlas'
_diffrn_measurement_method '\w scans'
_diffrn_orient_matrix_UB_11 -0.0570818000
_diffrn_orient_matrix_UB_12 0.0225972000
_diffrn_orient_matrix_UB_13 0.0478524000
_diffrn_orient_matrix_UB_21 0.0369790000
_diffrn_orient_matrix_UB_22 0.0858419000
_diffrn_orient_matrix_UB_23 -0.0018573000
_diffrn_orient_matrix_UB_31 -0.0985864000
_diffrn_orient_matrix_UB_32 0.0191712000
_diffrn_orient_matrix_UB_33 -0.0482544000
_diffrn_radiation_monochromator mirror
_diffrn_radiation_probe x-ray
_diffrn_radiation_type CuK\a
_diffrn_radiation_wavelength 1.54184
_diffrn_reflns_av_R_equivalents 0.0512
_diffrn_reflns_av_unetI/netI 0.0321
_diffrn_reflns_Laue_measured_fraction_full 0.965
_diffrn_reflns_Laue_measured_fraction_max 1.000
_diffrn_reflns_limit_h_max 15
_diffrn_reflns_limit_h_min -15
_diffrn_reflns_limit_k_max 20
_diffrn_reflns_limit_k_min -20
_diffrn_reflns_limit_l_max 27
_diffrn_reflns_limit_l_min -27
_diffrn_reflns_number 44887
_diffrn_reflns_point_group_measured_fraction_full 0.965
_diffrn_reflns_point_group_measured_fraction_max 1.000
_diffrn_reflns_theta_full 67.684
_diffrn_reflns_theta_max 65.984
_diffrn_reflns_theta_min 3.519
_diffrn_source 'sealed X-ray tube'
_diffrn_source_type 'SuperNova (Cu) X-ray Source'
_exptl_absorpt_coefficient_mu 11.254
_exptl_absorpt_correction_T_max 1.00000
_exptl_absorpt_correction_T_min 0.54946
_exptl_absorpt_correction_type multi-scan
_exptl_absorpt_process_details
;
CrysAlisPro, Agilent Technologies,
Version 1.171.37.31 (release 14-01-2014 CrysAlis171 .NET)
(compiled Jan 14 2014,18:38:05)
Empirical absorption correction using spherical harmonics,
 implemented in SCALE3 ABSPACK scaling algorithm.
;
_exptl_crystal_colour red
_exptl_crystal_density_diffrn 1.623
_exptl_crystal_F_000 2476
_refine_diff_density_max 1.707
_refine_diff_density_min -0.951
_refine_diff_density_rms 0.143
_refine_ls_extinction_method none
_refine_ls_goodness_of_fit_ref 1.127
_refine_ls_hydrogen_treatment constr
_refine_ls_matrix_type full
_refine_ls_number_parameters 561
_refine_ls_number_reflns 8883
_refine_ls_number_restraints 7
_refine_ls_restrained_S_all 1.127
_refine_ls_R_factor_all 0.0901
_refine_ls_R_factor_gt 0.0721
_refine_ls_shift/su_max 0.000
_refine_ls_shift/su_mean 0.000
_refine_ls_structure_factor_coef Fsqd
_refine_ls_weighting_details 'w=1/[\s^2^(Fo^2^)+(0.1043P)^2^+25.8427P] where P=(Fo^2^+2Fc^2^)/3'
_refine_ls_weighting_scheme calc
_refine_ls_wR_factor_gt 0.1832
_refine_ls_wR_factor_ref 0.2154
_reflns_Friedel_coverage 0.000
_reflns_number_gt 7247
_reflns_number_total 8883
_reflns_threshold_expression 'I > 2\s(I)'
_cod_data_source_file c5qo00137d2.cif
_cod_data_source_block str1664
_cod_original_cell_volume 5093.95(17)
_cod_database_code 1553143
_shelxl_version_number 2013-4
_chemical_oxdiff_formula 'C30 H29 N4 Cl P Ru'
_shelx_space_group_comment
;
The symmetry employed for this shelxl refinement is uniquely defined
by the following loop, which should always be used as a source of
symmetry information in preference to the above space-group names.
They are only intended as comments.
;
_reflns_odcompleteness_completeness 99.96
_reflns_odcompleteness_iscentric 1
_reflns_odcompleteness_theta 66.49
_olex2_refinement_description
;
1. Fixed Uiso
 At 1.2 times of:
  All C(H) groups, All C(H,H) groups
 At 1.5 times of:
  All C(H,H,H) groups
2. Restrained distances
 C0AA-Cl51
 1.74 with sigma of 0.02
3. Uiso/Uaniso restraints and constraints
Uanis(Cl51) \\sim Ueq: with sigma of 0.1 and sigma for terminal atoms of 0.2
4. Others
 Fixed Sof: Cl49(0.5) Cl52(0.75) Cl46(0.5) H6AA(0.5) H0AA(0.5) H0AB(0.5)
 H39(0.5) Cl48(0.5) Cl47(0.5) Cl0A(0.75) Cl1A(0.25)
5.a Ternary CH refined with riding coordinates:
 C35(H35), C6AA(H6AA), C0AA(H0AA), C0AA(H0AB), C39(H39), C38(H38)
5.b Secondary CH2 refined with riding coordinates:
 C8(H8A,H8B), C7(H7A,H7B)
5.c Aromatic/amide H refined with riding coordinates:
 C22(H22), C30(H30), C18(H18), C24(H24), C13(H13), C28(H28), C26(H26),
 C16(H16), C14(H14), C3(H3), C32(H32), C25(H25), C21(H21), C34(H34), C19(H19),
 C10(H10), C20(H20), C4(H4), C31(H31), C33(H33), C15(H15), C27(H27)
5.d Idealised Me refined as rotating group:
 C6(H6A,H6B,H6C)
;
_olex2_submission_special_instructions 'No special instructions were received'

loop_
_space_group_symop_operation_xyz
'x, y, z'
'-x+1/2, y+1/2, -z+1/2'
'-x, -y, -z'
'x-1/2, -y-1/2, z-1/2'

loop_
_atom_site_label
_atom_site_type_symbol
_atom_site_fract_x
_atom_site_fract_y
_atom_site_fract_z
_atom_site_U_iso_or_equiv
_atom_site_adp_type
_atom_site_occupancy
_atom_site_site_symmetry_order
_atom_site_calc_flag
_atom_site_refinement_flags_posn
_atom_site_refinement_flags_adp
_atom_site_refinement_flags_occupancy
_atom_site_disorder_assembly
_atom_site_disorder_group
Ru1 Ru 0.62406(3) 0.05973(3) 0.52698(2) 0.02981(17) Uani 1 1 d . . . . .
P1 P 0.73798(11) 0.14149(9) 0.49469(6) 0.0283(3) Uani 1 1 d . . . . .
Cl2 Cl 0.49504(11) 0.02941(9) 0.43515(6) 0.0352(3) Uani 1 1 d . . . . .
Cl50 Cl 0.5132(2) 0.47222(18) 0.24583(14) 0.0884(8) Uani 1 1 d . . . A 1
Cl54 Cl 0.7763(2) 0.24315(18) 0.18821(13) 0.0830(7) Uani 1 1 d . . . . .
Cl49 Cl 0.6239(12) 0.5500(8) 0.3446(7) 0.101(5) Uani 0.5 1 d . . P A 2
Cl52 Cl 0.7521(9) 0.3307(5) 0.2885(4) 0.124(3) Uani 0.75 1 d . . P B 1
Cl8 Cl 0.6677(4) 0.8242(2) 0.80915(13) 0.1182(13) Uani 1 1 d . . . . .
Cl46 Cl 0.3802(10) 0.5173(8) 0.3178(6) 0.111(3) Uani 0.5 1 d . . P A 1
Cl53 Cl 0.8727(3) 0.3931(2) 0.20834(18) 0.1133(11) Uani 1 1 d . . . . .
Cl44 Cl 0.0292(3) 0.3624(2) 0.38660(17) 0.1069(10) Uani 1 1 d . . . . .
Cl45 Cl 0.1270(3) 0.4582(2) 0.31253(19) 0.1133(11) Uani 1 1 d . . . . .
Cl40 Cl 0.1549(4) 0.3854(5) 0.5510(2) 0.175(3) Uani 1 1 d . . . C 1
Cl42 Cl -0.0588(4) 0.4138(3) 0.5461(3) 0.163(2) Uani 1 1 d . . . . .
Cl43 Cl 0.2526(3) 0.3826(3) 0.4151(2) 0.1367(15) Uani 1 1 d . . . . .
Cl41 Cl 0.0924(5) 0.4173(5) 0.6557(2) 0.183(3) Uani 1 1 d . . . . .
N12 N 0.7122(5) -0.0437(4) 0.5185(3) 0.0456(14) Uani 1 1 d . . . . .
N9 N 0.7192(5) 0.0486(4) 0.6081(3) 0.0526(16) Uani 1 1 d . . . . .
N2 N 0.5538(5) 0.1698(4) 0.6087(3) 0.0563(17) Uani 1 1 d . . . . .
C23 C 0.7665(5) 0.1235(4) 0.4223(3) 0.0368(14) Uani 1 1 d . . . . .
C22 C 0.9237(5) 0.0652(4) 0.5441(3) 0.0396(14) Uani 1 1 d . . . . .
H22 H 0.8958 0.0257 0.5174 0.047 Uiso 1 1 calc R . . . .
C17 C 0.8692(5) 0.1344(4) 0.5441(3) 0.0353(13) Uani 1 1 d . . . . .
C1 C 0.5438(6) 0.1529(4) 0.5493(3) 0.0440(16) Uani 1 1 d . . . . .
C30 C 0.6952(5) 0.2894(4) 0.5389(3) 0.0432(15) Uani 1 1 d . . . . .
H30 H 0.7021 0.2629 0.5745 0.052 Uiso 1 1 calc R . . . .
C8 C 0.7225(7) 0.1026(6) 0.6559(3) 0.060(2) Uani 1 1 d . . . . .
H8A H 0.7597 0.1499 0.6498 0.072 Uiso 1 1 calc R . . . .
H8B H 0.7593 0.0786 0.6927 0.072 Uiso 1 1 calc R . . . .
C29 C 0.7090(5) 0.2483(4) 0.4895(3) 0.0404(14) Uani 1 1 d . . . . .
C18 C 0.9123(6) 0.1934(5) 0.5828(4) 0.0555(19) Uani 1 1 d . . . . .
H18 H 0.8777 0.2411 0.5826 0.067 Uiso 1 1 calc R . . . .
N5 N 0.4833(5) 0.2078(4) 0.5203(3) 0.0580(17) Uani 1 1 d . . . . .
C24 C 0.8594(6) 0.1484(5) 0.4118(3) 0.0531(19) Uani 1 1 d . . . . .
H24 H 0.9105 0.1698 0.4423 0.064 Uiso 1 1 calc R . . . .
C35 C 0.6684(8) 0.8017(6) 0.7371(4) 0.069(2) Uani 1 1 d . . . . .
H35 H 0.7420 0.7988 0.7365 0.082 Uiso 1 1 calc R . . D 1
C13 C 0.7150(6) -0.0874(5) 0.4700(4) 0.0522(18) Uani 1 1 d . . . . .
H13 H 0.6757 -0.0701 0.4336 0.063 Uiso 1 1 calc R . . . .
C7 C 0.6121(7) 0.1241(5) 0.6592(4) 0.058(2) Uani 1 1 d . . . . .
H7A H 0.5742 0.0759 0.6621 0.069 Uiso 1 1 calc R . . . .
H7B H 0.6158 0.1542 0.6950 0.069 Uiso 1 1 calc R . . . .
C28 C 0.6933(8) 0.0938(6) 0.3768(3) 0.070(3) Uani 1 1 d . . . . .
H28 H 0.6302 0.0773 0.3834 0.084 Uiso 1 1 calc R . . . .
C6AA C 0.4958(9) 0.5397(6) 0.2991(5) 0.073(3) Uani 1 1 d . . . . .
H6AA H 0.4815 0.5897 0.2776 0.087 Uiso 0.5 1 calc R . P A 1
C11 C 0.7709(5) -0.0688(4) 0.5718(4) 0.0481(18) Uani 1 1 d . . . . .
C26 C 0.8045(10) 0.1097(5) 0.3112(4) 0.074(3) Uani 1 1 d . . . . .
H26 H 0.8185 0.1029 0.2743 0.089 Uiso 1 1 calc R . . . .
C16 C 0.8286(6) -0.1356(5) 0.5756(4) 0.056(2) Uani 1 1 d . . . . .
H16 H 0.8676 -0.1523 0.6122 0.067 Uiso 1 1 calc R . . . .
C14 C 0.7710(7) -0.1542(6) 0.4711(4) 0.067(2) Uani 1 1 d . . . . .
H14 H 0.7697 -0.1820 0.4366 0.080 Uiso 1 1 calc R . . . .
C3 C 0.4968(7) 0.2378(5) 0.6143(4) 0.059(2) Uani 1 1 d . . . . .
H3 H 0.4911 0.2622 0.6490 0.071 Uiso 1 1 calc R . . . .
C32 C 0.6594(11) 0.4077(6) 0.4828(5) 0.088(3) Uani 1 1 d . . . . .
H32 H 0.6416 0.4608 0.4800 0.105 Uiso 1 1 calc R . . . .
C25 C 0.8763(8) 0.1411(7) 0.3553(4) 0.073(3) Uani 1 1 d . . . . .
H25 H 0.9387 0.1586 0.3483 0.088 Uiso 1 1 calc R . . . .
C21 C 1.0195(6) 0.0534(5) 0.5834(3) 0.0469(17) Uani 1 1 d . . . . .
H21 H 1.0554 0.0064 0.5830 0.056 Uiso 1 1 calc R . . . .
C34 C 0.6984(8) 0.2886(5) 0.4373(4) 0.066(2) Uani 1 1 d . . . . .
H34 H 0.7079 0.2623 0.4041 0.079 Uiso 1 1 calc R . . . .
C19 C 1.0094(6) 0.1809(6) 0.6228(4) 0.064(2) Uani 1 1 d . . . . .
H19 H 1.0382 0.2204 0.6493 0.077 Uiso 1 1 calc R . . . .
C10 C 0.7722(6) -0.0182(5) 0.6182(4) 0.0536(19) Uani 1 1 d . . . . .
H10 H 0.8098 -0.0309 0.6561 0.064 Uiso 1 1 calc R . . . .
C20 C 1.0610(6) 0.1123(6) 0.6231(4) 0.057(2) Uani 1 1 d . . . . .
H20 H 1.1245 0.1046 0.6500 0.069 Uiso 1 1 calc R . . . .
C4 C 0.4542(7) 0.2594(6) 0.5612(5) 0.066(2) Uani 1 1 d . . . . .
H4 H 0.4105 0.3027 0.5511 0.080 Uiso 1 1 calc R . . . .
C6 C 0.4554(7) 0.2195(7) 0.4594(5) 0.074(3) Uani 1 1 d . . . . .
H6A H 0.4758 0.2715 0.4505 0.112 Uiso 1 1 calc GR . . . .
H6B H 0.3815 0.2140 0.4453 0.112 Uiso 1 1 calc GR . . . .
H6C H 0.4897 0.1811 0.4405 0.112 Uiso 1 1 calc GR . . . .
C31 C 0.6715(7) 0.3688(5) 0.5356(4) 0.061(2) Uani 1 1 d . . . . .
H31 H 0.6638 0.3958 0.5690 0.073 Uiso 1 1 calc R . . . .
C33 C 0.6737(12) 0.3676(7) 0.4339(5) 0.097(4) Uani 1 1 d . . . . .
H33 H 0.6667 0.3942 0.3983 0.117 Uiso 1 1 calc R . . . .
C15 C 0.8301(7) -0.1798(6) 0.5247(4) 0.067(2) Uani 1 1 d . . . . .
H15 H 0.8701 -0.2253 0.5272 0.081 Uiso 1 1 calc R . . . .
C27 C 0.7098(12) 0.0873(7) 0.3203(4) 0.101(5) Uani 1 1 d . . . . .
H27 H 0.6577 0.0682 0.2893 0.121 Uiso 1 1 calc R . . . .
C0AA C 0.8378(9) 0.3113(7) 0.2419(5) 0.084(3) Uani 1 1 d D . . . .
H0AA H 0.9012 0.2869 0.2658 0.100 Uiso 0.5 1 calc R . P B 1
H0AB H 0.8982 0.2877 0.2692 0.100 Uiso 0.5 1 calc R . P B 2
C39 C 0.0687(13) 0.4404(10) 0.5812(8) 0.118(5) Uani 1 1 d . . . . .
H39 H 0.0793 0.4968 0.5761 0.142 Uiso 0.5 1 calc R . P C 1
C38 C 0.1412(11) 0.3744(7) 0.3577(6) 0.091(3) Uani 1 1 d . . . . .
H38 H 0.1481 0.3280 0.3340 0.110 Uiso 1 1 calc R . . . .
Cl51 Cl 0.762(2) 0.3611(18) 0.2787(10) 0.132(13) Uani 0.250(14) 1 d D U . B 2
Cl48 Cl 0.5984(15) 0.5606(9) 0.3571(9) 0.109(6) Uani 0.5 1 d . . P A 1
Cl47 Cl 0.4166(10) 0.4967(8) 0.3422(6) 0.103(3) Uani 0.5 1 d . . P A 2
Cl7 Cl 0.6190(4) 0.7089(2) 0.7169(2) 0.1346(16) Uani 1 1 d . . . . .
Cl1 Cl 0.07749(14) 0.21248(11) 0.27212(8) 0.0511(4) Uani 1 1 d . . . . .
Cl0A Cl 0.6163(3) 0.8748(2) 0.68744(17) 0.0796(10) Uani 0.75 1 d . . P E 1
Cl1A Cl 0.5553(14) 0.8641(10) 0.6993(7) 0.113(5) Uani 0.25 1 d . . P E 2

loop_
_atom_site_aniso_label
_atom_site_aniso_U_11
_atom_site_aniso_U_22
_atom_site_aniso_U_33
_atom_site_aniso_U_23
_atom_site_aniso_U_13
_atom_site_aniso_U_12
Ru1 0.0259(3) 0.0445(3) 0.0185(2) -0.00016(17) 0.00449(17) -0.00302(18)
P1 0.0267(7) 0.0344(7) 0.0247(7) -0.0005(6) 0.0083(5) -0.0010(6)
Cl2 0.0317(7) 0.0521(8) 0.0196(6) 0.0051(6) 0.0023(5) -0.0089(6)
Cl50 0.0831(17) 0.0910(18) 0.098(2) -0.0150(15) 0.0362(15) 0.0022(14)
Cl54 0.0714(15) 0.0924(18) 0.0812(16) 0.0180(14) 0.0104(12) 0.0044(13)
Cl49 0.103(8) 0.094(8) 0.083(7) 0.028(6) -0.025(6) -0.043(7)
Cl52 0.154(6) 0.135(6) 0.109(6) 0.045(4) 0.083(5) 0.075(4)
Cl8 0.176(4) 0.123(3) 0.0598(16) 0.0189(16) 0.037(2) 0.015(3)
Cl46 0.123(9) 0.109(8) 0.127(9) -0.020(6) 0.077(8) -0.004(6)
Cl53 0.115(3) 0.091(2) 0.123(3) 0.0193(19) 0.008(2) -0.0114(19)
Cl44 0.109(2) 0.109(2) 0.111(2) -0.0223(19) 0.042(2) -0.0149(19)
Cl45 0.118(3) 0.105(2) 0.117(3) 0.009(2) 0.028(2) -0.008(2)
Cl40 0.116(3) 0.296(8) 0.110(3) -0.065(4) 0.026(3) -0.003(4)
Cl42 0.096(3) 0.164(4) 0.207(6) 0.054(4) -0.006(3) -0.023(3)
Cl43 0.107(3) 0.170(4) 0.127(3) 0.017(3) 0.017(2) 0.000(3)
Cl41 0.187(5) 0.257(7) 0.105(3) 0.005(4) 0.039(3) 0.093(5)
N12 0.036(3) 0.048(3) 0.052(4) 0.012(3) 0.009(3) -0.002(3)
N9 0.046(3) 0.082(5) 0.028(3) -0.001(3) 0.004(3) -0.013(3)
N2 0.057(4) 0.071(4) 0.048(4) -0.016(3) 0.026(3) -0.010(3)
C23 0.046(4) 0.032(3) 0.035(3) 0.001(3) 0.015(3) -0.001(3)
C22 0.034(3) 0.044(4) 0.042(4) 0.002(3) 0.011(3) -0.004(3)
C17 0.030(3) 0.047(4) 0.030(3) -0.001(3) 0.009(2) -0.004(3)
C1 0.043(4) 0.043(4) 0.050(4) -0.014(3) 0.018(3) -0.003(3)
C30 0.041(4) 0.048(4) 0.041(4) -0.003(3) 0.010(3) -0.005(3)
C8 0.061(5) 0.086(6) 0.028(3) 0.000(4) 0.000(3) -0.024(5)
C29 0.039(3) 0.041(4) 0.043(4) 0.004(3) 0.013(3) 0.005(3)
C18 0.051(4) 0.055(4) 0.054(5) -0.009(4) -0.001(4) 0.011(4)
N5 0.054(4) 0.060(4) 0.068(4) 0.001(3) 0.030(3) -0.003(3)
C24 0.041(4) 0.077(5) 0.045(4) 0.023(4) 0.020(3) 0.016(4)
C35 0.074(6) 0.075(6) 0.055(5) 0.024(4) 0.011(4) 0.012(5)
C13 0.048(4) 0.045(4) 0.069(5) 0.003(4) 0.025(4) 0.002(3)
C7 0.060(5) 0.066(5) 0.046(4) -0.021(4) 0.010(4) -0.002(4)
C28 0.091(7) 0.093(7) 0.033(4) -0.011(4) 0.027(4) -0.049(6)
C6AA 0.080(7) 0.065(6) 0.073(6) 0.004(5) 0.018(5) 0.005(5)
C11 0.033(3) 0.043(4) 0.062(5) 0.013(3) 0.000(3) -0.009(3)
C26 0.136(10) 0.058(5) 0.046(5) 0.012(4) 0.056(6) 0.017(6)
C16 0.037(4) 0.057(5) 0.068(5) 0.021(4) 0.004(3) -0.001(3)
C14 0.061(5) 0.077(6) 0.071(6) -0.011(5) 0.031(5) -0.006(5)
C3 0.059(5) 0.072(5) 0.056(5) -0.020(4) 0.033(4) -0.006(4)
C32 0.130(10) 0.048(5) 0.094(8) 0.010(5) 0.044(7) 0.032(6)
C25 0.069(6) 0.107(8) 0.060(6) 0.041(6) 0.047(5) 0.037(6)
C21 0.038(4) 0.057(4) 0.049(4) 0.014(3) 0.015(3) 0.007(3)
C34 0.100(7) 0.055(5) 0.049(5) 0.012(4) 0.027(5) 0.027(5)
C19 0.035(4) 0.087(6) 0.062(5) -0.025(5) -0.003(3) -0.008(4)
C10 0.035(4) 0.072(5) 0.051(4) 0.017(4) 0.003(3) 0.004(4)
C20 0.036(4) 0.086(6) 0.045(4) 0.005(4) 0.001(3) -0.006(4)
C4 0.062(5) 0.066(5) 0.080(7) -0.002(5) 0.034(5) 0.006(4)
C6 0.051(5) 0.086(7) 0.085(7) 0.004(5) 0.014(5) 0.010(5)
C31 0.072(6) 0.053(5) 0.061(5) -0.006(4) 0.025(4) 0.006(4)
C33 0.160(12) 0.068(6) 0.074(7) 0.027(5) 0.046(8) 0.046(7)
C15 0.059(5) 0.078(6) 0.066(6) 0.006(5) 0.017(4) 0.003(5)
C27 0.169(13) 0.104(8) 0.037(5) -0.021(5) 0.039(6) -0.074(9)
C0AA 0.079(7) 0.104(8) 0.066(6) 0.011(6) 0.012(5) 0.044(6)
C39 0.112(11) 0.111(11) 0.115(12) 0.010(9) -0.003(9) 0.015(9)
C38 0.112(9) 0.074(7) 0.094(8) -0.018(6) 0.036(7) -0.004(6)
Cl51 0.16(2) 0.17(3) 0.064(9) 0.014(13) 0.011(10) 0.09(2)
Cl48 0.127(10) 0.076(5) 0.099(9) -0.008(5) -0.022(6) 0.028(6)
Cl47 0.103(7) 0.108(7) 0.116(8) -0.006(5) 0.060(6) 0.000(5)
Cl7 0.161(4) 0.083(2) 0.128(3) 0.012(2) -0.028(3) -0.020(2)
Cl1 0.0515(10) 0.0567(10) 0.0444(9) 0.0021(8) 0.0105(7) 0.0000(8)
Cl0A 0.069(2) 0.093(2) 0.072(2) 0.0489(18) 0.0091(17) 0.0099(18)
Cl1A 0.106(11) 0.128(12) 0.097(10) 0.044(8) 0.007(8) 0.034(10)

loop_
_atom_type_symbol
_atom_type_description
_atom_type_scat_dispersion_real
_atom_type_scat_dispersion_imag
_atom_type_scat_source
C C 0.0181 0.0091 'International Tables Vol C Tables 4.2.6.8 and 6.1.1.4'
H H 0.0000 0.0000 'International Tables Vol C Tables 4.2.6.8 and 6.1.1.4'
Cl Cl 0.3639 0.7018 'International Tables Vol C Tables 4.2.6.8 and 6.1.1.4'
N N 0.0311 0.0180 'International Tables Vol C Tables 4.2.6.8 and 6.1.1.4'
P P 0.2955 0.4335 'International Tables Vol C Tables 4.2.6.8 and 6.1.1.4'
Ru Ru 0.0552 3.2960 'International Tables Vol C Tables 4.2.6.8 and 6.1.1.4'

loop_
_geom_angle_atom_site_label_1
_geom_angle_atom_site_label_2
_geom_angle_atom_site_label_3
_geom_angle
_geom_angle_site_symmetry_3
P1 Ru1 Cl2 178.21(5) 3_656
P1 Ru1 Cl2 102.34(5) .
Cl2 Ru1 Cl2 79.37(5) 3_656
N12 Ru1 P1 92.79(16) .
N12 Ru1 Cl2 86.63(16) 3_656
N12 Ru1 Cl2 91.61(18) .
N9 Ru1 P1 93.02(19) .
N9 Ru1 Cl2 161.5(2) .
N9 Ru1 Cl2 85.20(19) 3_656
N9 Ru1 N12 77.2(3) .
N9 Ru1 C1 94.6(3) .
C1 Ru1 P1 92.3(2) .
C1 Ru1 Cl2 95.1(2) .
C1 Ru1 Cl2 88.1(2) 3_656
C1 Ru1 N12 170.5(3) .
C23 P1 Ru1 119.6(2) .
C23 P1 C29 100.8(3) .
C17 P1 Ru1 110.5(2) .
C17 P1 C23 101.0(3) .
C17 P1 C29 104.7(3) .
C29 P1 Ru1 118.0(2) .
Ru1 Cl2 Ru1 100.63(5) 3_656
C13 N12 Ru1 130.3(5) .
C13 N12 C11 117.7(7) .
C11 N12 Ru1 112.0(5) .
C8 N9 Ru1 124.4(6) .
C10 N9 Ru1 115.6(6) .
C10 N9 C8 119.5(7) .
C1 N2 C7 126.6(7) .
C1 N2 C3 109.8(7) .
C3 N2 C7 123.5(6) .
C24 C23 P1 120.0(6) .
C28 C23 P1 121.0(6) .
C28 C23 C24 118.6(7) .
C17 C22 H22 119.4 .
C17 C22 C21 121.2(7) .
C21 C22 H22 119.4 .
C22 C17 P1 118.1(5) .
C18 C17 P1 122.8(5) .
C18 C17 C22 119.0(6) .
N2 C1 Ru1 119.0(6) .
N5 C1 Ru1 135.4(6) .
N5 C1 N2 105.5(6) .
C29 C30 H30 119.5 .
C31 C30 H30 119.5 .
C31 C30 C29 120.9(7) .
N9 C8 H8A 109.7 .
N9 C8 H8B 109.7 .
N9 C8 C7 110.0(6) .
H8A C8 H8B 108.2 .
C7 C8 H8A 109.7 .
C7 C8 H8B 109.7 .
C30 C29 P1 120.1(5) .
C34 C29 P1 121.4(6) .
C34 C29 C30 118.5(7) .
C17 C18 H18 120.3 .
C17 C18 C19 119.5(8) .
C19 C18 H18 120.3 .
C1 N5 C4 108.9(8) .
C1 N5 C6 127.5(8) .
C6 N5 C4 123.5(8) .
C23 C24 H24 120.2 .
C23 C24 C25 119.6(9) .
C25 C24 H24 120.2 .
Cl8 C35 H35 105.3 .
Cl8 C35 Cl1A 98.1(8) .
Cl7 C35 Cl8 112.2(6) .
Cl7 C35 H35 105.3 .
Cl7 C35 Cl1A 100.3(8) .
Cl0A C35 Cl8 113.6(6) .
Cl0A C35 H35 105.3 .
Cl0A C35 Cl7 114.1(6) .
N12 C13 H13 117.8 .
C14 C13 N12 124.4(8) .
C14 C13 H13 117.8 .
N2 C7 C8 114.3(7) .
N2 C7 H7A 108.7 .
N2 C7 H7B 108.7 .
C8 C7 H7A 108.7 .
C8 C7 H7B 108.7 .
H7A C7 H7B 107.6 .
C23 C28 H28 119.1 .
C23 C28 C27 121.8(9) .
C27 C28 H28 119.1 .
Cl50 C6AA H6AA 104.2 .
Cl46 C6AA Cl50 108.2(7) .
Cl46 C6AA H6AA 104.2 .
Cl48 C6AA Cl50 119.0(8) .
Cl48 C6AA Cl46 115.4(10) .
Cl48 C6AA H6AA 104.2 .
Cl47 C6AA Cl49 108.1(8) .
N12 C11 C10 114.7(7) .
C16 C11 N12 120.5(8) .
C16 C11 C10 124.7(8) .
C25 C26 H26 120.0 .
C25 C26 C27 119.9(8) .
C27 C26 H26 120.0 .
C11 C16 H16 119.6 .
C11 C16 C15 120.8(8) .
C15 C16 H16 119.6 .
C13 C14 H14 120.9 .
C13 C14 C15 118.2(9) .
C15 C14 H14 120.9 .
N2 C3 H3 127.3 .
C4 C3 N2 105.5(7) .
C4 C3 H3 127.3 .
C31 C32 H32 120.1 .
C31 C32 C33 119.7(9) .
C33 C32 H32 120.1 .
C24 C25 H25 119.4 .
C26 C25 C24 121.2(9) .
C26 C25 H25 119.4 .
C22 C21 H21 120.3 .
C20 C21 C22 119.3(7) .
C20 C21 H21 120.3 .
C29 C34 H34 119.7 .
C29 C34 C33 120.5(8) .
C33 C34 H34 119.7 .
C18 C19 H19 119.6 .
C20 C19 C18 120.9(8) .
C20 C19 H19 119.6 .
N9 C10 C11 119.2(7) .
N9 C10 H10 120.4 .
C11 C10 H10 120.4 .
C21 C20 H20 120.0 .
C19 C20 C21 120.0(7) .
C19 C20 H20 120.0 .
N5 C4 H4 124.9 .
C3 C4 N5 110.3(9) .
C3 C4 H4 124.9 .
N5 C6 H6A 109.5 .
N5 C6 H6B 109.5 .
N5 C6 H6C 109.5 .
H6A C6 H6B 109.5 .
H6A C6 H6C 109.5 .
H6B C6 H6C 109.5 .
C30 C31 H31 120.2 .
C32 C31 C30 119.7(8) .
C32 C31 H31 120.2 .
C32 C33 H33 119.7 .
C34 C33 C32 120.6(9) .
C34 C33 H33 119.7 .
C16 C15 H15 120.8 .
C14 C15 C16 118.5(9) .
C14 C15 H15 120.8 .
C28 C27 H27 120.6 .
C26 C27 C28 118.8(10) .
C26 C27 H27 120.6 .
Cl54 C0AA Cl52 107.6(8) .
Cl54 C0AA H0AA 108.3 .
Cl54 C0AA H0AB 111.2 .
Cl52 C0AA H0AA 108.3 .
Cl53 C0AA Cl54 109.8(6) .
Cl53 C0AA Cl52 114.3(7) .
Cl53 C0AA H0AA 108.3 .
Cl53 C0AA H0AB 111.2 .
Cl51 C0AA Cl54 117.4(14) .
Cl51 C0AA Cl53 94.9(12) .
Cl51 C0AA H0AB 111.2 .
Cl40 C39 Cl42 108.9(10) .
Cl40 C39 H39 110.2 .
Cl42 C39 H39 110.2 .
Cl41 C39 Cl40 107.8(8) .
Cl41 C39 Cl42 109.4(11) .
Cl41 C39 H39 110.2 .
Cl44 C38 H38 108.7 .
Cl45 C38 Cl44 110.0(7) .
Cl45 C38 H38 108.7 .
Cl43 C38 Cl44 110.3(7) .
Cl43 C38 Cl45 110.3(7) .
Cl43 C38 H38 108.7 .

loop_
_geom_bond_atom_site_label_1
_geom_bond_atom_site_label_2
_geom_bond_distance
_geom_bond_site_symmetry_2
Ru1 P1 2.3066(15) .
Ru1 Cl2 2.4527(14) .
Ru1 Cl2 2.4964(14) 3_656
Ru1 N12 2.144(6) .
Ru1 N9 2.015(6) .
Ru1 C1 2.041(7) .
P1 C23 1.844(6) .
P1 C17 1.844(6) .
P1 C29 1.850(7) .
Cl2 Ru1 2.4965(14) 3_656
Cl50 C6AA 1.746(11) .
Cl54 C0AA 1.755(13) .
Cl49 C6AA 1.780(18) .
Cl52 C0AA 1.783(13) .
Cl8 C35 1.727(10) .
Cl46 C6AA 1.734(17) .
Cl53 C0AA 1.712(13) .
Cl44 C38 1.782(13) .
Cl45 C38 1.752(13) .
Cl40 C39 1.749(18) .
Cl42 C39 1.750(17) .
Cl43 C38 1.743(14) .
Cl41 C39 1.736(18) .
N12 C13 1.363(11) .
N12 C11 1.366(10) .
N9 C8 1.436(11) .
N9 C10 1.324(11) .
N2 C1 1.391(10) .
N2 C7 1.467(12) .
N2 C3 1.402(11) .
C23 C24 1.378(10) .
C23 C28 1.350(11) .
C22 H22 0.9300 .
C22 C17 1.378(10) .
C22 C21 1.390(10) .
C17 C18 1.377(10) .
C1 N5 1.308(11) .
C30 H30 0.9300 .
C30 C29 1.397(10) .
C30 C31 1.382(12) .
C8 H8A 0.9700 .
C8 H8B 0.9700 .
C8 C7 1.528(12) .
C29 C34 1.374(11) .
C18 H18 0.9300 .
C18 C19 1.412(11) .
N5 C4 1.416(11) .
N5 C6 1.393(13) .
C24 H24 0.9300 .
C24 C25 1.396(11) .
C35 H35 0.9800 .
C35 Cl7 1.726(11) .
C35 Cl0A 1.723(9) .
C35 Cl1A 1.873(16) .
C13 H13 0.9300 .
C13 C14 1.351(13) .
C7 H7A 0.9700 .
C7 H7B 0.9700 .
C28 H28 0.9300 .
C28 C27 1.393(12) .
C6AA H6AA 0.9800 .
C6AA Cl48 1.71(2) .
C6AA Cl47 1.777(17) .
C11 C16 1.358(11) .
C11 C10 1.378(12) .
C26 H26 0.9300 .
C26 C25 1.332(16) .
C26 C27 1.376(17) .
C16 H16 0.9300 .
C16 C15 1.409(14) .
C14 H14 0.9300 .
C14 C15 1.376(14) .
C3 H3 0.9300 .
C3 C4 1.284(14) .
C32 H32 0.9300 .
C32 C31 1.373(14) .
C32 C33 1.381(16) .
C25 H25 0.9300 .
C21 H21 0.9300 .
C21 C20 1.384(12) .
C34 H34 0.9300 .
C34 C33 1.378(13) .
C19 H19 0.9300 .
C19 C20 1.348(13) .
C10 H10 0.9300 .
C20 H20 0.9300 .
C4 H4 0.9300 .
C6 H6A 0.9600 .
C6 H6B 0.9600 .
C6 H6C 0.9600 .
C31 H31 0.9300 .
C33 H33 0.9300 .
C15 H15 0.9300 .
C27 H27 0.9300 .
C0AA H0AA 0.9800 .
C0AA H0AB 0.9800 .
C0AA Cl51 1.696(17) .
C39 H39 0.9800 .
C38 H38 0.9800 .

loop_
_geom_torsion_atom_site_label_1
_geom_torsion_atom_site_label_2
_geom_torsion_atom_site_label_3
_geom_torsion_atom_site_label_4
_geom_torsion
Ru1 P1 C23 C24 -154.3(5)
Ru1 P1 C23 C28 33.0(8)
Ru1 P1 C17 C22 69.2(5)
Ru1 P1 C17 C18 -107.3(6)
Ru1 P1 C29 C30 55.7(6)
Ru1 P1 C29 C34 -122.9(7)
Ru1 N12 C13 C14 -176.8(6)
Ru1 N12 C11 C16 177.2(5)
Ru1 N12 C11 C10 -7.8(8)
Ru1 N9 C8 C7 44.0(9)
Ru1 N9 C10 C11 9.3(9)
Ru1 C1 N5 C4 -177.1(6)
Ru1 C1 N5 C6 -1.2(14)
P1 C23 C24 C25 -174.0(6)
P1 C23 C28 C27 173.3(10)
P1 C17 C18 C19 174.5(7)
P1 C29 C34 C33 178.1(10)
N12 C13 C14 C15 -0.5(13)
N12 C11 C16 C15 0.7(11)
N12 C11 C10 N9 -0.5(10)
N9 C8 C7 N2 -66.7(9)
N2 C1 N5 C4 -0.4(9)
N2 C1 N5 C6 175.5(8)
N2 C3 C4 N5 -1.1(10)
C23 P1 C17 C22 -58.4(6)
C23 P1 C17 C18 125.1(6)
C23 P1 C29 C30 -172.1(6)
C23 P1 C29 C34 9.3(8)
C23 C24 C25 C26 -0.8(14)
C23 C28 C27 C26 1.9(19)
C22 C17 C18 C19 -1.9(12)
C22 C21 C20 C19 -1.2(12)
C17 P1 C23 C24 -32.9(6)
C17 P1 C23 C28 154.4(7)
C17 P1 C29 C30 -67.6(6)
C17 P1 C29 C34 113.8(7)
C17 C22 C21 C20 0.0(10)
C17 C18 C19 C20 0.8(14)
C1 N2 C7 C8 48.6(11)
C1 N2 C3 C4 0.9(10)
C1 N5 C4 C3 1.0(10)
C30 C29 C34 C33 -0.6(16)
C8 N9 C10 C11 -178.3(7)
C29 P1 C23 C24 74.6(6)
C29 P1 C23 C28 -98.1(7)
C29 P1 C17 C22 -162.9(5)
C29 P1 C17 C18 20.7(7)
C29 C30 C31 C32 1.2(14)
C29 C34 C33 C32 0(2)
C18 C19 C20 C21 0.8(14)
C24 C23 C28 C27 0.5(16)
C13 N12 C11 C16 -0.7(10)
C13 N12 C11 C10 174.2(7)
C13 C14 C15 C16 0.5(13)
C7 N2 C1 Ru1 -4.3(10)
C7 N2 C1 N5 178.3(7)
C7 N2 C3 C4 -177.8(8)
C28 C23 C24 C25 -1.1(12)
C11 N12 C13 C14 0.7(11)
C11 C16 C15 C14 -0.6(13)
C16 C11 C10 N9 174.3(7)
C3 N2 C1 Ru1 177.1(5)
C3 N2 C1 N5 -0.3(8)
C3 N2 C7 C8 -133.0(8)
C25 C26 C27 C28 -3.8(18)
C21 C22 C17 P1 -175.0(5)
C21 C22 C17 C18 1.6(10)
C10 N9 C8 C7 -127.6(8)
C10 C11 C16 C15 -173.7(8)
C6 N5 C4 C3 -175.1(9)
C31 C30 C29 P1 -178.7(6)
C31 C30 C29 C34 -0.1(12)
C31 C32 C33 C34 1(2)
C33 C32 C31 C30 -1.7(19)
C27 C26 C25 C24 3.2(16)
